data_7002931
loop_
_publ_author_name
'Ionkin, Alex S.'
'Marshall, William J.'
'Fish, Brian M.'

_publ_section_title
;
 A rearrangement of 1,1-linked four-membered rings to bicyclic
 bridgehead five-membered rings: A phosphorus turn
;
_journal_issue 47
_journal_name_full 'Dalton Transactions'
_journal_page_first 10574
_journal_page_last 10580
_journal_paper_doi 10.1039/b916558d
_journal_year 2009
_chemical_formula_sum 'C28 H56 O2 P2 Si2'
_chemical_formula_weight 542.85
_chemical_name_systematic
;
?
;
_space_group_IT_number 14
_symmetry_cell_setting monoclinic
_symmetry_space_group_name_Hall '-P 2ybc'
_symmetry_space_group_name_H-M 'P 1 21/c 1'
_atom_sites_solution_hydrogens geom
_atom_sites_solution_primary direct
_atom_sites_solution_secondary difmap
_audit_creation_method SHELXL-97
_cell_angle_alpha 90.00
_cell_angle_beta 99.493(8)
_cell_angle_gamma 90.00
_cell_formula_units_Z 4
_cell_length_a 17.239(9)
_cell_length_b 9.498(5)
_cell_length_c 21.389(11)
_cell_measurement_temperature 173(2)
_cell_volume 3454(3)
_computing_cell_refinement 'Bruker XSCANS'
_computing_data_collection 'Bruker XSCANS'
_computing_data_reduction 'Bruker SHELXTL'
_computing_molecular_graphics 'Bruker SHELXTL'
_computing_publication_material 'Bruker SHELXTL'
_computing_structure_refinement 'SHELXL-97 (Sheldrick, 1997)'
_computing_structure_solution 'SHELXS-97 (Sheldrick, 1990)'
_diffrn_ambient_temperature 173(2)
_diffrn_measured_fraction_theta_full 0.975
_diffrn_measured_fraction_theta_max 0.975
_diffrn_measurement_device_type 'Bruker P4'
_diffrn_measurement_method '\w scans'
_diffrn_radiation_monochromator graphite
_diffrn_radiation_source 'fine-focus sealed tube'
_diffrn_radiation_type MoK\a
_diffrn_radiation_wavelength 0.71073
_diffrn_reflns_av_R_equivalents 0.0879
_diffrn_reflns_av_sigmaI/netI 0.0667
_diffrn_reflns_limit_h_max 21
_diffrn_reflns_limit_h_min -21
_diffrn_reflns_limit_k_max 12
_diffrn_reflns_limit_k_min -12
_diffrn_reflns_limit_l_max 27
_diffrn_reflns_limit_l_min -27
_diffrn_reflns_number 44249
_diffrn_reflns_theta_full 27.14
_diffrn_reflns_theta_max 27.14
_diffrn_reflns_theta_min 2.10
_exptl_absorpt_coefficient_mu 0.216
_exptl_absorpt_correction_type none
_exptl_crystal_colour colourless
_exptl_crystal_density_diffrn 1.044
_exptl_crystal_density_method 'not measured'
_exptl_crystal_description ireg.blok
_exptl_crystal_F_000 1192
_exptl_crystal_size_max 0.400
_exptl_crystal_size_mid 0.360
_exptl_crystal_size_min 0.220
_refine_diff_density_max 0.366
_refine_diff_density_min -0.306
_refine_diff_density_rms 0.054
_refine_ls_extinction_method none
_refine_ls_goodness_of_fit_ref 1.026
_refine_ls_hydrogen_treatment riding
_refine_ls_matrix_type full
_refine_ls_number_parameters 333
_refine_ls_number_reflns 7448
_refine_ls_number_restraints 0
_refine_ls_restrained_S_all 1.026
_refine_ls_R_factor_all 0.1407
_refine_ls_R_factor_gt 0.0718
_refine_ls_shift/su_max 0.000
_refine_ls_shift/su_mean 0.000
_refine_ls_structure_factor_coef Fsqd
_refine_ls_weighting_details 'calc w=1/[\s^2^(Fo^2^)+(0.1038P)^2^+1.0538P] where P=(Fo^2^+2Fc^2^)/3'
_refine_ls_weighting_scheme calc
_refine_ls_wR_factor_gt 0.1830
_refine_ls_wR_factor_ref 0.2276
_reflns_number_gt 3732
_reflns_number_total 7448
_reflns_threshold_expression >2sigma(I)
_cod_data_source_file b916558d.txt
_cod_data_source_block 07081
_cod_depositor_comments
;
The following automatic conversions were performed:
'_symmetry_cell_setting' value 'Monoclinic' changed to 'monoclinic'
according to '/home/saulius/struct/CIF-dictionaries/cif_core.dic'
dictionary named 'cif_core.dic' version 2.4.1 from 2010-06-29.

Automatic conversion script
Id: cif_fix_enum 1527 2010-12-29 10:47:43Z saulius 
;
_cod_original_sg_symbol_H-M P2(1)/c
_cod_database_code 7002931

loop_
_symmetry_equiv_pos_as_xyz
'x, y, z'
'-x, y+1/2, -z+1/2'
'-x, -y, -z'
'x, -y-1/2, z-1/2'

loop_
_atom_site_label
_atom_site_type_symbol
_atom_site_fract_x
_atom_site_fract_y
_atom_site_fract_z
_atom_site_U_iso_or_equiv
_atom_site_adp_type
_atom_site_occupancy
_atom_site_symmetry_multiplicity
_atom_site_calc_flag
_atom_site_refinement_flags
_atom_site_disorder_assembly
_atom_site_disorder_group
P1 P 0.18749(6) 1.03305(10) 0.10399(4) 0.0594(3) Uani 1 1 d . . .
P2 P 0.18519(6) 0.94589(10) 0.19920(4) 0.0619(3) Uani 1 1 d . . .
Si1 Si 0.10439(7) 0.74017(12) 0.00968(5) 0.0720(4) Uani 1 1 d . . .
Si2 Si 0.10690(9) 1.24689(15) 0.26897(7) 0.0986(5) Uani 1 1 d . . .
O1 O 0.19612(15) 0.7638(3) 0.04668(12) 0.0697(7) Uani 1 1 d . . .
O2 O 0.19917(17) 1.2113(3) 0.26347(13) 0.0776(8) Uani 1 1 d . . .
C1 C 0.2292(2) 0.8868(4) 0.06566(15) 0.0594(9) Uani 1 1 d . . .
C2 C 0.3006(2) 0.9376(4) 0.06370(15) 0.0574(9) Uani 1 1 d . . .
C3 C 0.2945(3) 1.0797(4) 0.09779(18) 0.0622(11) Uani 1 1 d . . .
C4 C 0.2302(3) 1.0867(4) 0.25045(16) 0.0657(10) Uani 1 1 d . . .
C5 C 0.2995(3) 1.0302(4) 0.27015(17) 0.0671(10) Uani 1 1 d . . .
C6 C 0.2896(3) 0.8883(5) 0.23430(18) 0.0692(12) Uani 1 1 d . . .
C7 C 0.0367(3) 0.7608(6) 0.0637(3) 0.135(2) Uani 1 1 d . . .
H7A H 0.0497 0.6959 0.0983 0.202 Uiso 1 1 calc R . .
H7B H -0.0157 0.7422 0.0422 0.202 Uiso 1 1 calc R . .
H7C H 0.0396 0.8553 0.0798 0.202 Uiso 1 1 calc R . .
C8 C 0.1042(4) 0.5656(6) -0.0223(4) 0.152(3) Uani 1 1 d . . .
H8A H 0.1031 0.4981 0.0109 0.229 Uiso 1 1 calc R . .
H8B H 0.1508 0.5518 -0.0407 0.229 Uiso 1 1 calc R . .
H8C H 0.0586 0.5534 -0.0543 0.229 Uiso 1 1 calc R . .
C9 C 0.0867(4) 0.8678(8) -0.0540(3) 0.158(3) Uani 1 1 d . . .
H9A H 0.0970 0.9607 -0.0370 0.237 Uiso 1 1 calc R . .
H9B H 0.0329 0.8616 -0.0745 0.237 Uiso 1 1 calc R . .
H9C H 0.1208 0.8487 -0.0842 0.237 Uiso 1 1 calc R . .
C10 C 0.3710(2) 0.8696(4) 0.04178(18) 0.0709(11) Uani 1 1 d . . .
C11 C 0.3614(3) 0.7128(5) 0.0386(3) 0.1053(17) Uani 1 1 d . . .
H11A H 0.3539 0.6778 0.0793 0.158 Uiso 1 1 calc R . .
H11B H 0.4078 0.6710 0.0271 0.158 Uiso 1 1 calc R . .
H11C H 0.3166 0.6891 0.0075 0.158 Uiso 1 1 calc R . .
C12 C 0.3810(3) 0.9245(5) -0.0245(2) 0.0905(14) Uani 1 1 d . . .
H12A H 0.3883 1.0247 -0.0227 0.136 Uiso 1 1 calc R . .
H12B H 0.3348 0.9023 -0.0545 0.136 Uiso 1 1 calc R . .
H12C H 0.4260 0.8807 -0.0373 0.136 Uiso 1 1 calc R . .
C13 C 0.4455(3) 0.9043(5) 0.0884(2) 0.0892(13) Uani 1 1 d . . .
H13A H 0.4407 0.8688 0.1296 0.134 Uiso 1 1 calc R . .
H13B H 0.4527 1.0045 0.0906 0.134 Uiso 1 1 calc R . .
H13C H 0.4900 0.8613 0.0743 0.134 Uiso 1 1 calc R . .
C14 C 0.3038(2) 1.2295(4) 0.06742(17) 0.0701(11) Uani 1 1 d . . .
C15 C 0.2557(3) 1.2302(4) 0.0004(2) 0.0852(13) Uani 1 1 d . . .
H15A H 0.2556 1.3234 -0.0170 0.128 Uiso 1 1 calc R . .
H15B H 0.2027 1.2016 0.0022 0.128 Uiso 1 1 calc R . .
H15C H 0.2788 1.1660 -0.0259 0.128 Uiso 1 1 calc R . .
C16 C 0.3906(3) 1.2609(5) 0.0659(2) 0.0972(15) Uani 1 1 d . . .
H16A H 0.3958 1.3554 0.0513 0.146 Uiso 1 1 calc R . .
H16B H 0.4101 1.1961 0.0377 0.146 Uiso 1 1 calc R . .
H16C H 0.4202 1.2507 0.1078 0.146 Uiso 1 1 calc R . .
C17 C 0.2682(3) 1.3319(5) 0.1085(2) 0.1062(17) Uani 1 1 d . . .
H17A H 0.2687 1.4248 0.0910 0.159 Uiso 1 1 calc R . .
H17B H 0.2983 1.3313 0.1505 0.159 Uiso 1 1 calc R . .
H17C H 0.2150 1.3047 0.1103 0.159 Uiso 1 1 calc R . .
C18 C 0.0532(5) 1.2730(11) 0.1915(4) 0.240(6) Uani 1 1 d . . .
H18A H 0.0706 1.2066 0.1629 0.360 Uiso 1 1 calc R . .
H18B H 0.0619 1.3670 0.1776 0.360 Uiso 1 1 calc R . .
H18C H -0.0019 1.2594 0.1920 0.360 Uiso 1 1 calc R . .
C19 C 0.0680(7) 1.1010(8) 0.3085(6) 0.279(7) Uani 1 1 d . . .
H19A H 0.0599 1.0218 0.2803 0.418 Uiso 1 1 calc R . .
H19B H 0.0189 1.1278 0.3206 0.418 Uiso 1 1 calc R . .
H19C H 0.1047 1.0759 0.3457 0.418 Uiso 1 1 calc R . .
C20 C 0.1111(4) 1.4016(6) 0.3179(3) 0.135(2) Uani 1 1 d . . .
H20A H 0.1284 1.4803 0.2956 0.202 Uiso 1 1 calc R . .
H20B H 0.1473 1.3863 0.3565 0.202 Uiso 1 1 calc R . .
H20C H 0.0598 1.4209 0.3277 0.202 Uiso 1 1 calc R . .
C21 C 0.3720(3) 1.0907(6) 0.3113(2) 0.0889(13) Uani 1 1 d . . .
C22 C 0.3801(3) 1.0400(7) 0.3804(2) 0.1169(19) Uani 1 1 d . . .
H22A H 0.3854 0.9394 0.3817 0.175 Uiso 1 1 calc R . .
H22B H 0.3342 1.0669 0.3975 0.175 Uiso 1 1 calc R . .
H22C H 0.4258 1.0821 0.4050 0.175 Uiso 1 1 calc R . .
C23 C 0.3650(3) 1.2503(6) 0.3106(3) 0.133(2) Uani 1 1 d . . .
H23A H 0.3569 1.2832 0.2676 0.199 Uiso 1 1 calc R . .
H23B H 0.4125 1.2907 0.3333 0.199 Uiso 1 1 calc R . .
H23C H 0.3213 1.2778 0.3304 0.199 Uiso 1 1 calc R . .
C24 C 0.4458(3) 1.0501(7) 0.2853(2) 0.119(2) Uani 1 1 d . . .
H24A H 0.4418 1.0832 0.2424 0.179 Uiso 1 1 calc R . .
H24B H 0.4514 0.9496 0.2860 0.179 Uiso 1 1 calc R . .
H24C H 0.4909 1.0920 0.3109 0.179 Uiso 1 1 calc R . .
C25 C 0.2919(3) 0.7404(4) 0.26716(17) 0.0750(12) Uani 1 1 d . . .
C26 C 0.2432(3) 0.7454(4) 0.32036(19) 0.0818(12) Uani 1 1 d . . .
H26A H 0.2667 0.8105 0.3523 0.123 Uiso 1 1 calc R . .
H26B H 0.2416 0.6533 0.3386 0.123 Uiso 1 1 calc R . .
H26C H 0.1907 0.7755 0.3037 0.123 Uiso 1 1 calc R . .
C27 C 0.2554(4) 0.6398(5) 0.2155(2) 0.1099(18) Uani 1 1 d . . .
H27A H 0.2859 0.6401 0.1817 0.165 Uiso 1 1 calc R . .
H27B H 0.2026 0.6691 0.1993 0.165 Uiso 1 1 calc R . .
H27C H 0.2547 0.5465 0.2326 0.165 Uiso 1 1 calc R . .
C28 C 0.3779(3) 0.7007(6) 0.2923(2) 0.1097(18) Uani 1 1 d . . .
H28A H 0.4090 0.7148 0.2595 0.165 Uiso 1 1 calc R . .
H28B H 0.3806 0.6036 0.3049 0.165 Uiso 1 1 calc R . .
H28C H 0.3977 0.7589 0.3280 0.165 Uiso 1 1 calc R . .
H3A H 0.3204(16) 1.080(3) 0.1276(14) 0.024(8) Uiso 1 1 d . . .
H6A H 0.311(2) 0.884(4) 0.2073(18) 0.064(12) Uiso 1 1 d . . .

loop_
_atom_site_aniso_label
_atom_site_aniso_U_11
_atom_site_aniso_U_22
_atom_site_aniso_U_33
_atom_site_aniso_U_23
_atom_site_aniso_U_13
_atom_site_aniso_U_12
P1 0.0768(7) 0.0620(6) 0.0419(5) -0.0030(4) 0.0167(4) 0.0059(5)
P2 0.0800(7) 0.0667(6) 0.0412(5) -0.0071(4) 0.0162(5) -0.0104(5)
Si1 0.0744(8) 0.0776(8) 0.0639(7) -0.0087(5) 0.0111(6) -0.0076(6)
Si2 0.1017(11) 0.0959(10) 0.1078(11) -0.0428(8) 0.0453(9) -0.0101(8)
O1 0.0738(18) 0.0648(16) 0.0691(16) -0.0071(13) 0.0071(14) -0.0023(13)
O2 0.091(2) 0.0707(18) 0.0733(18) -0.0139(14) 0.0211(15) -0.0075(14)
C1 0.086(3) 0.055(2) 0.0356(17) -0.0039(15) 0.0056(17) 0.0085(19)
C2 0.064(2) 0.072(2) 0.0365(17) 0.0019(15) 0.0076(16) 0.0046(19)
C3 0.077(3) 0.079(3) 0.0296(18) 0.0048(17) 0.0062(19) 0.010(2)
C4 0.085(3) 0.072(3) 0.0445(19) -0.0149(17) 0.024(2) -0.016(2)
C5 0.073(3) 0.083(3) 0.047(2) -0.0022(19) 0.0172(19) -0.010(2)
C6 0.077(3) 0.096(3) 0.0378(19) 0.005(2) 0.019(2) -0.002(2)
C7 0.101(4) 0.152(5) 0.162(6) -0.055(4) 0.053(4) -0.044(4)
C8 0.110(5) 0.124(5) 0.214(8) -0.079(5) 0.000(5) -0.017(4)
C9 0.181(7) 0.181(7) 0.095(4) 0.050(4) -0.029(4) -0.043(5)
C10 0.069(3) 0.085(3) 0.061(2) -0.004(2) 0.015(2) 0.011(2)
C11 0.099(4) 0.093(4) 0.132(4) -0.021(3) 0.041(3) 0.019(3)
C12 0.091(3) 0.122(4) 0.066(3) -0.005(2) 0.035(2) 0.012(3)
C13 0.076(3) 0.113(4) 0.078(3) 0.018(3) 0.014(2) 0.015(3)
C14 0.075(3) 0.085(3) 0.053(2) -0.0061(19) 0.018(2) -0.005(2)
C15 0.110(4) 0.082(3) 0.067(3) 0.011(2) 0.025(3) 0.012(2)
C16 0.114(4) 0.094(3) 0.086(3) 0.011(3) 0.023(3) -0.026(3)
C17 0.165(5) 0.075(3) 0.085(3) -0.011(2) 0.041(3) -0.021(3)
C18 0.159(7) 0.340(13) 0.190(8) -0.157(9) -0.062(6) 0.131(8)
C19 0.363(14) 0.126(6) 0.439(18) -0.080(8) 0.334(14) -0.063(7)
C20 0.165(6) 0.108(4) 0.144(5) -0.062(4) 0.065(4) -0.006(4)
C21 0.079(3) 0.116(4) 0.069(3) -0.002(3) 0.003(2) -0.028(3)
C22 0.114(4) 0.176(6) 0.055(3) -0.015(3) -0.001(3) -0.027(4)
C23 0.116(5) 0.118(5) 0.148(6) -0.021(4) -0.026(4) -0.048(4)
C24 0.077(3) 0.194(6) 0.084(3) 0.019(4) 0.007(3) -0.024(3)
C25 0.092(3) 0.094(3) 0.0411(19) -0.0057(19) 0.018(2) 0.032(2)
C26 0.113(4) 0.076(3) 0.060(2) 0.009(2) 0.023(2) -0.002(2)
C27 0.184(6) 0.079(3) 0.070(3) 0.000(2) 0.031(3) 0.025(3)
C28 0.125(4) 0.130(4) 0.081(3) 0.024(3) 0.037(3) 0.040(3)

loop_
_atom_type_symbol
_atom_type_description
_atom_type_scat_dispersion_real
_atom_type_scat_dispersion_imag
_atom_type_scat_source
C C 0.0033 0.0016 'International Tables Vol C Tables 4.2.6.8 and 6.1.1.4'
H H 0.0000 0.0000 'International Tables Vol C Tables 4.2.6.8 and 6.1.1.4'
O O 0.0106 0.0060 'International Tables Vol C Tables 4.2.6.8 and 6.1.1.4'
P P 0.1023 0.0942 'International Tables Vol C Tables 4.2.6.8 and 6.1.1.4'
Si Si 0.0817 0.0704 'International Tables Vol C Tables 4.2.6.8 and 6.1.1.4'

loop_
_geom_angle_atom_site_label_1
_geom_angle_atom_site_label_2
_geom_angle_atom_site_label_3
_geom_angle
_geom_angle_site_symmetry_1
_geom_angle_site_symmetry_3
_geom_angle_publ_flag
C1 P1 C3 71.95(18) . . ?
C1 P1 P2 101.43(12) . . ?
C3 P1 P2 108.29(13) . . ?
C4 P2 C6 72.2(2) . . ?
C4 P2 P1 102.10(13) . . ?
C6 P2 P1 108.12(13) . . ?
O1 Si1 C7 110.5(2) . . ?
O1 Si1 C8 104.4(2) . . ?
C7 Si1 C8 112.9(3) . . ?
O1 Si1 C9 107.2(2) . . ?
C7 Si1 C9 111.5(4) . . ?
C8 Si1 C9 110.0(4) . . ?
O2 Si2 C18 108.8(3) . . ?
O2 Si2 C20 105.2(2) . . ?
C18 Si2 C20 113.2(4) . . ?
O2 Si2 C19 108.2(4) . . ?
C18 Si2 C19 111.5(6) . . ?
C20 Si2 C19 109.6(4) . . ?
C1 O1 Si1 126.1(2) . . ?
C4 O2 Si2 128.0(3) . . ?
C2 C1 O1 131.3(3) . . ?
C2 C1 P1 100.0(3) . . ?
O1 C1 P1 128.7(3) . . ?
C1 C2 C10 130.4(4) . . ?
C1 C2 C3 99.6(3) . . ?
C10 C2 C3 129.6(3) . . ?
C2 C3 C14 124.9(3) . . ?
C2 C3 P1 88.4(3) . . ?
C14 C3 P1 113.5(3) . . ?
C5 C4 O2 131.6(4) . . ?
C5 C4 P2 99.6(3) . . ?
O2 C4 P2 128.8(3) . . ?
C4 C5 C21 130.5(4) . . ?
C4 C5 C6 100.1(3) . . ?
C21 C5 C6 129.1(4) . . ?
C5 C6 C25 124.5(3) . . ?
C5 C6 P2 88.0(3) . . ?
C25 C6 P2 112.6(3) . . ?
C11 C10 C2 110.5(3) . . ?
C11 C10 C13 108.5(4) . . ?
C2 C10 C13 109.7(3) . . ?
C11 C10 C12 108.8(4) . . ?
C2 C10 C12 110.8(3) . . ?
C13 C10 C12 108.5(4) . . ?
C17 C14 C16 112.3(4) . . ?
C17 C14 C15 109.5(4) . . ?
C16 C14 C15 111.0(3) . . ?
C17 C14 C3 105.2(3) . . ?
C16 C14 C3 110.4(3) . . ?
C15 C14 C3 108.2(3) . . ?
C5 C21 C24 110.5(4) . . ?
C5 C21 C23 108.4(4) . . ?
C24 C21 C23 108.6(4) . . ?
C5 C21 C22 112.0(4) . . ?
C24 C21 C22 108.9(4) . . ?
C23 C21 C22 108.5(5) . . ?
C27 C25 C26 110.6(4) . . ?
C27 C25 C28 111.1(4) . . ?
C26 C25 C28 111.4(3) . . ?
C27 C25 C6 105.1(3) . . ?
C26 C25 C6 109.3(3) . . ?
C28 C25 C6 109.1(4) . . ?

loop_
_geom_bond_atom_site_label_1
_geom_bond_atom_site_label_2
_geom_bond_distance
_geom_bond_site_symmetry_2
_geom_bond_publ_flag
P1 C1 1.820(4) . ?
P1 C3 1.923(5) . ?
P1 P2 2.2046(16) . ?
P2 C4 1.820(4) . ?
P2 C6 1.912(5) . ?
Si1 O1 1.663(3) . ?
Si1 C7 1.784(6) . ?
Si1 C8 1.794(5) . ?
Si1 C9 1.811(6) . ?
Si2 O2 1.649(3) . ?
Si2 C18 1.778(8) . ?
Si2 C20 1.799(5) . ?
Si2 C19 1.809(8) . ?
O1 C1 1.333(4) . ?
O2 C4 1.346(5) . ?
C1 C2 1.329(5) . ?
C2 C10 1.516(5) . ?
C2 C3 1.546(5) . ?
C3 C14 1.583(5) . ?
C4 C5 1.315(5) . ?
C5 C21 1.518(6) . ?
C5 C6 1.546(6) . ?
C6 C25 1.569(6) . ?
C10 C11 1.498(6) . ?
C10 C13 1.527(6) . ?
C10 C12 1.546(6) . ?
C14 C17 1.507(6) . ?
C14 C16 1.531(6) . ?
C14 C15 1.533(6) . ?
C21 C24 1.521(7) . ?
C21 C23 1.521(7) . ?
C21 C22 1.538(6) . ?
C25 C27 1.517(6) . ?
C25 C26 1.522(5) . ?
C25 C28 1.538(6) . ?

loop_
_geom_torsion_atom_site_label_1
_geom_torsion_atom_site_label_2
_geom_torsion_atom_site_label_3
_geom_torsion_atom_site_label_4
_geom_torsion
_geom_torsion_site_symmetry_1
_geom_torsion_site_symmetry_2
_geom_torsion_site_symmetry_3
_geom_torsion_site_symmetry_4
_geom_torsion_publ_flag
C1 P1 P2 C4 131.1(2) . . . . ?
C3 P1 P2 C4 56.5(2) . . . . ?
C1 P1 P2 C6 56.1(2) . . . . ?
C3 P1 P2 C6 -18.4(2) . . . . ?
C7 Si1 O1 C1 -74.2(4) . . . . ?
C8 Si1 O1 C1 164.2(4) . . . . ?
C9 Si1 O1 C1 47.5(4) . . . . ?
C18 Si2 O2 C4 -81.9(5) . . . . ?
C20 Si2 O2 C4 156.5(4) . . . . ?
C19 Si2 O2 C4 39.4(5) . . . . ?
Si1 O1 C1 C2 -139.1(4) . . . . ?
Si1 O1 C1 P1 42.5(4) . . . . ?
C3 P1 C1 C2 -1.7(2) . . . . ?
P2 P1 C1 C2 -107.4(2) . . . . ?
C3 P1 C1 O1 177.2(3) . . . . ?
P2 P1 C1 O1 71.4(3) . . . . ?
O1 C1 C2 C10 -3.3(6) . . . . ?
P1 C1 C2 C10 175.5(3) . . . . ?
O1 C1 C2 C3 -176.8(4) . . . . ?
P1 C1 C2 C3 2.0(3) . . . . ?
C1 C2 C3 C14 -119.7(4) . . . . ?
C10 C2 C3 C14 66.8(6) . . . . ?
C1 C2 C3 P1 -1.9(3) . . . . ?
C10 C2 C3 P1 -175.4(3) . . . . ?
C1 P1 C3 C2 1.43(19) . . . . ?
P2 P1 C3 C2 97.84(19) . . . . ?
C1 P1 C3 C14 129.1(3) . . . . ?
P2 P1 C3 C14 -134.5(2) . . . . ?
Si2 O2 C4 C5 -146.1(4) . . . . ?
Si2 O2 C4 P2 33.6(5) . . . . ?
C6 P2 C4 C5 -0.3(2) . . . . ?
P1 P2 C4 C5 -105.7(2) . . . . ?
C6 P2 C4 O2 180.0(4) . . . . ?
P1 P2 C4 O2 74.6(3) . . . . ?
O2 C4 C5 C21 -5.1(7) . . . . ?
P2 C4 C5 C21 175.2(4) . . . . ?
O2 C4 C5 C6 -179.9(4) . . . . ?
P2 C4 C5 C6 0.3(3) . . . . ?
C4 C5 C6 C25 -116.7(4) . . . . ?
C21 C5 C6 C25 68.4(6) . . . . ?
C4 C5 C6 P2 -0.3(3) . . . . ?
C21 C5 C6 P2 -175.3(4) . . . . ?
C4 P2 C6 C5 0.2(2) . . . . ?
P1 P2 C6 C5 97.51(19) . . . . ?
C4 P2 C6 C25 127.1(3) . . . . ?
P1 P2 C6 C25 -135.7(2) . . . . ?
C1 C2 C10 C11 -17.3(6) . . . . ?
C3 C2 C10 C11 154.3(4) . . . . ?
C1 C2 C10 C13 -136.9(4) . . . . ?
C3 C2 C10 C13 34.7(5) . . . . ?
C1 C2 C10 C12 103.4(5) . . . . ?
C3 C2 C10 C12 -85.0(5) . . . . ?
C2 C3 C14 C17 162.3(4) . . . . ?
P1 C3 C14 C17 56.9(4) . . . . ?
C2 C3 C14 C16 -76.3(5) . . . . ?
P1 C3 C14 C16 178.3(3) . . . . ?
C2 C3 C14 C15 45.3(5) . . . . ?
P1 C3 C14 C15 -60.0(4) . . . . ?
C4 C5 C21 C24 -138.1(5) . . . . ?
C6 C5 C21 C24 35.4(6) . . . . ?
C4 C5 C21 C23 -19.3(6) . . . . ?
C6 C5 C21 C23 154.2(4) . . . . ?
C4 C5 C21 C22 100.3(6) . . . . ?
C6 C5 C21 C22 -86.2(5) . . . . ?
C5 C6 C25 C27 163.2(4) . . . . ?
P2 C6 C25 C27 59.2(4) . . . . ?
C5 C6 C25 C26 44.4(5) . . . . ?
P2 C6 C25 C26 -59.5(4) . . . . ?
C5 C6 C25 C28 -77.6(5) . . . . ?
P2 C6 C25 C28 178.4(3) . . . . ?
